data_4101978
loop_
_publ_author_name
'Michal Szostak'
'Jeffrey Aub\'e'

_publ_section_title
;
 Synthesis, Structural Analysis, and Reactivity of Bridged Orthoamides by
 Intramolecular Schmidt Reaction
;
_journal_name_full 'Journal of the American Chemical Society'
_journal_page_first 2530
_journal_page_last 2531
_journal_paper_doi 10.1021/ja910654t
_journal_volume 132
_journal_year 2010
_chemical_formula_sum 'C17 H23 N O2 S'
_chemical_formula_weight 305.42
_chemical_name_systematic
; 
 ? 
;
_space_group_IT_number 2
_symmetry_cell_setting triclinic
_symmetry_space_group_name_Hall '-P 1'
_symmetry_space_group_name_H-M 'P -1'
_atom_sites_solution_hydrogens geom
_atom_sites_solution_primary direct
_atom_sites_solution_secondary difmap
_audit_creation_method SHELXL-97
_cell_angle_alpha 93.787(2)
_cell_angle_beta 96.492(2)
_cell_angle_gamma 91.748(2)
_cell_formula_units_Z 2
_cell_length_a 8.0826(17)
_cell_length_b 8.2727(17)
_cell_length_c 11.499(2)
_cell_measurement_temperature 173(2)
_cell_volume 761.7(3)
_computing_structure_refinement 'SHELXL-97 (Sheldrick, 1997)'
_computing_structure_solution 'SHELXS-97 (Sheldrick, 1990)'
_diffrn_ambient_temperature 173(2)
_diffrn_measured_fraction_theta_full 0.954
_diffrn_measured_fraction_theta_max 0.954
_diffrn_radiation_monochromator graphite
_diffrn_radiation_source 'fine-focus sealed tube'
_diffrn_radiation_type MoK\a
_diffrn_radiation_wavelength 0.71073
_diffrn_reflns_av_R_equivalents 0.0181
_diffrn_reflns_av_sigmaI/netI 0.0291
_diffrn_reflns_limit_h_max 11
_diffrn_reflns_limit_h_min -11
_diffrn_reflns_limit_k_max 11
_diffrn_reflns_limit_k_min -11
_diffrn_reflns_limit_l_max 16
_diffrn_reflns_limit_l_min -16
_diffrn_reflns_number 8400
_diffrn_reflns_theta_full 30.13
_diffrn_reflns_theta_max 30.13
_diffrn_reflns_theta_min 3.82
_exptl_absorpt_coefficient_mu 0.217
_exptl_absorpt_correction_T_max 0.9786
_exptl_absorpt_correction_T_min 0.9279
_exptl_crystal_density_diffrn 1.332
_exptl_crystal_density_method 'not measured'
_exptl_crystal_F_000 328
_exptl_crystal_size_max 0.35
_exptl_crystal_size_mid 0.13
_exptl_crystal_size_min 0.10
_refine_diff_density_max 0.583
_refine_diff_density_min -0.224
_refine_diff_density_rms 0.068
_refine_ls_extinction_method none
_refine_ls_goodness_of_fit_ref 1.045
_refine_ls_hydrogen_treatment mixed
_refine_ls_matrix_type full
_refine_ls_number_parameters 190
_refine_ls_number_reflns 4304
_refine_ls_number_restraints 0
_refine_ls_restrained_S_all 1.045
_refine_ls_R_factor_all 0.0578
_refine_ls_R_factor_gt 0.0503
_refine_ls_shift/su_max 0.001
_refine_ls_shift/su_mean 0.000
_refine_ls_structure_factor_coef Fsqd
_refine_ls_weighting_details 'calc w=1/[\s^2^(Fo^2^)+(0.0710P)^2^+0.3001P] where P=(Fo^2^+2Fc^2^)/3'
_refine_ls_weighting_scheme calc
_refine_ls_wR_factor_gt 0.1251
_refine_ls_wR_factor_ref 0.1312
_reflns_number_gt 3741
_reflns_number_total 4304
_reflns_threshold_expression >2sigma(I)
_cod_data_source_file ja910654t_si_002.cif
_cod_data_source_block k75h
_cod_database_code 4101978

loop_
_symmetry_equiv_pos_as_xyz
'x, y, z'
'-x, -y, -z'

loop_
_atom_site_label
_atom_site_type_symbol
_atom_site_fract_x
_atom_site_fract_y
_atom_site_fract_z
_atom_site_U_iso_or_equiv
_atom_site_adp_type
_atom_site_occupancy
_atom_site_symmetry_multiplicity
_atom_site_calc_flag
_atom_site_refinement_flags
_atom_site_disorder_assembly
_atom_site_disorder_group
S S 0.06376(4) 0.67731(4) 0.21520(4) 0.02673(12) Uani 1 1 d . . .
O1 O -0.13232(13) 0.44045(14) 0.34885(10) 0.0273(2) Uani 1 1 d . . .
O2 O -0.17799(12) 0.42037(13) 0.15100(9) 0.0258(2) Uani 1 1 d . . .
N N -0.06272(16) 0.20459(15) 0.24707(12) 0.0259(3) Uani 1 1 d . . .
C1 C -0.06634(16) 0.37950(16) 0.24764(12) 0.0208(3) Uani 1 1 d . . .
C2 C 0.10558(16) 0.45982(16) 0.23691(12) 0.0207(3) Uani 1 1 d . . .
C3 C 0.22551(18) 0.45427(17) 0.34980(14) 0.0252(3) Uani 1 1 d . . .
H3A H 0.3334 0.5046 0.3355 0.030 Uiso 1 1 calc R . .
H3B H 0.1814 0.5244 0.4113 0.030 Uiso 1 1 calc R . .
C4 C 0.2618(2) 0.29057(19) 0.40064(14) 0.0295(3) Uani 1 1 d . . .
H4A H 0.2973 0.2153 0.3385 0.035 Uiso 1 1 calc R . .
H4B H 0.3554 0.3061 0.4642 0.035 Uiso 1 1 calc R . .
C5 C 0.1133(2) 0.2138(2) 0.44901(15) 0.0336(3) Uani 1 1 d . . .
H5A H 0.0600 0.2992 0.4946 0.040 Uiso 1 1 calc R . .
H5B H 0.1547 0.1332 0.5042 0.040 Uiso 1 1 calc R . .
C6 C -0.0196(2) 0.1300(2) 0.35793(15) 0.0323(3) Uani 1 1 d . . .
H6A H 0.0172 0.0193 0.3388 0.039 Uiso 1 1 calc R . .
H6B H -0.1231 0.1181 0.3957 0.039 Uiso 1 1 calc R . .
C7 C -0.0031(2) 0.12938(18) 0.14038(15) 0.0303(3) Uani 1 1 d . . .
H7A H -0.0855 0.1462 0.0721 0.036 Uiso 1 1 calc R . .
H7B H 0.0031 0.0111 0.1478 0.036 Uiso 1 1 calc R . .
C8 C 0.1675(2) 0.19622(19) 0.11658(14) 0.0304(3) Uani 1 1 d . . .
H8A H 0.1903 0.1564 0.0371 0.036 Uiso 1 1 calc R . .
H8B H 0.2552 0.1572 0.1741 0.036 Uiso 1 1 calc R . .
C9 C 0.17196(19) 0.38248(19) 0.12593(14) 0.0268(3) Uani 1 1 d . . .
H9A H 0.1052 0.4198 0.0559 0.032 Uiso 1 1 calc R . .
H9B H 0.2884 0.4224 0.1247 0.032 Uiso 1 1 calc R . .
C10 C -0.3077(2) 0.4509(3) 0.31905(19) 0.0543(6) Uani 1 1 d . . .
H10A H -0.3433 0.5619 0.3385 0.065 Uiso 1 1 calc R . .
H10B H -0.3692 0.3739 0.3624 0.065 Uiso 1 1 calc R . .
C11 C -0.33989(19) 0.4087(2) 0.18971(17) 0.0360(4) Uani 1 1 d . . .
H11A H -0.3895 0.2975 0.1730 0.043 Uiso 1 1 calc R . .
H11B H -0.4156 0.4860 0.1511 0.043 Uiso 1 1 calc R . .
C12 C 0.26801(18) 0.76611(17) 0.22006(14) 0.0252(3) Uani 1 1 d . . .
C13 C 0.3485(2) 0.84241(19) 0.32372(15) 0.0327(3) Uani 1 1 d . . .
H13 H 0.2968 0.8426 0.3939 0.039 Uiso 1 1 calc R . .
C14 C 0.5047(2) 0.9184(2) 0.32441(19) 0.0423(4) Uani 1 1 d . . .
H14 H 0.5594 0.9698 0.3953 0.051 Uiso 1 1 calc R . .
C15 C 0.5807(2) 0.9194(2) 0.2228(2) 0.0462(5) Uani 1 1 d . . .
H15 H 0.6874 0.9713 0.2238 0.055 Uiso 1 1 calc R . .
C16 C 0.5007(2) 0.8446(3) 0.1195(2) 0.0448(4) Uani 1 1 d . . .
H16 H 0.5525 0.8458 0.0494 0.054 Uiso 1 1 calc R . .
C17 C 0.3452(2) 0.7679(2) 0.11787(16) 0.0332(3) Uani 1 1 d . . .
H17 H 0.2912 0.7164 0.0467 0.040 Uiso 1 1 calc R . .

loop_
_atom_site_aniso_label
_atom_site_aniso_U_11
_atom_site_aniso_U_22
_atom_site_aniso_U_33
_atom_site_aniso_U_23
_atom_site_aniso_U_13
_atom_site_aniso_U_12
S 0.01954(18) 0.01961(18) 0.0415(2) 0.00853(14) 0.00214(14) 0.00014(12)
O1 0.0205(5) 0.0321(6) 0.0296(5) -0.0013(4) 0.0071(4) -0.0007(4)
O2 0.0177(5) 0.0284(5) 0.0306(5) 0.0050(4) -0.0016(4) -0.0011(4)
N 0.0234(6) 0.0200(5) 0.0345(7) 0.0050(5) 0.0035(5) -0.0022(4)
C1 0.0171(6) 0.0207(6) 0.0245(6) 0.0025(5) 0.0019(5) -0.0006(4)
C2 0.0176(6) 0.0181(6) 0.0267(6) 0.0052(5) 0.0021(5) 0.0004(4)
C3 0.0204(6) 0.0228(6) 0.0314(7) 0.0049(5) -0.0024(5) -0.0009(5)
C4 0.0298(7) 0.0262(7) 0.0317(8) 0.0073(6) -0.0026(6) 0.0020(6)
C5 0.0375(9) 0.0324(8) 0.0318(8) 0.0120(6) 0.0024(6) -0.0011(6)
C6 0.0335(8) 0.0275(7) 0.0370(8) 0.0106(6) 0.0055(6) -0.0035(6)
C7 0.0323(8) 0.0219(7) 0.0351(8) -0.0026(6) 0.0000(6) 0.0000(5)
C8 0.0315(8) 0.0288(7) 0.0317(8) -0.0014(6) 0.0089(6) 0.0047(6)
C9 0.0239(7) 0.0282(7) 0.0301(7) 0.0050(6) 0.0090(5) 0.0015(5)
C10 0.0206(8) 0.0913(17) 0.0505(12) -0.0109(11) 0.0099(8) 0.0066(9)
C11 0.0172(7) 0.0411(9) 0.0489(10) 0.0031(7) 0.0007(6) 0.0002(6)
C12 0.0218(6) 0.0187(6) 0.0349(8) 0.0077(5) 0.0004(5) -0.0018(5)
C13 0.0353(8) 0.0250(7) 0.0364(8) 0.0024(6) -0.0005(6) -0.0016(6)
C14 0.0352(9) 0.0307(8) 0.0564(11) 0.0028(8) -0.0132(8) -0.0067(7)
C15 0.0255(8) 0.0388(10) 0.0737(14) 0.0123(9) 0.0015(8) -0.0088(7)
C16 0.0339(9) 0.0459(10) 0.0577(12) 0.0146(9) 0.0151(8) -0.0054(7)
C17 0.0310(8) 0.0317(8) 0.0376(8) 0.0104(6) 0.0036(6) -0.0036(6)

loop_
_atom_type_symbol
_atom_type_description
_atom_type_scat_dispersion_real
_atom_type_scat_dispersion_imag
_atom_type_scat_source
C C 0.0033 0.0016 'International Tables Vol C Tables 4.2.6.8 and 6.1.1.4'
H H 0.0000 0.0000 'International Tables Vol C Tables 4.2.6.8 and 6.1.1.4'
N N 0.0061 0.0033 'International Tables Vol C Tables 4.2.6.8 and 6.1.1.4'
O O 0.0106 0.0060 'International Tables Vol C Tables 4.2.6.8 and 6.1.1.4'
S S 0.1246 0.1234 'International Tables Vol C Tables 4.2.6.8 and 6.1.1.4'

loop_
_geom_angle_atom_site_label_1
_geom_angle_atom_site_label_2
_geom_angle_atom_site_label_3
_geom_angle
_geom_angle_site_symmetry_1
_geom_angle_site_symmetry_3
_geom_angle_publ_flag
C12 S C2 102.52(6) . . ?
C1 O1 C10 107.26(12) . . ?
C1 O2 C11 105.11(11) . . ?
C1 N C6 119.02(13) . . ?
C1 N C7 112.91(12) . . ?
C6 N C7 118.04(12) . . ?
O1 C1 O2 106.34(11) . . ?
O1 C1 N 109.23(11) . . ?
O2 C1 N 108.53(11) . . ?
O1 C1 C2 111.59(11) . . ?
O2 C1 C2 107.99(10) . . ?
N C1 C2 112.90(11) . . ?
C3 C2 C1 112.11(11) . . ?
C3 C2 C9 114.27(12) . . ?
C1 C2 C9 108.38(11) . . ?
C3 C2 S 107.59(9) . . ?
C1 C2 S 105.02(9) . . ?
C9 C2 S 109.02(9) . . ?
C4 C3 C2 119.45(12) . . ?
C4 C3 H3A 107.5 . . ?
C2 C3 H3A 107.5 . . ?
C4 C3 H3B 107.5 . . ?
C2 C3 H3B 107.5 . . ?
H3A C3 H3B 107.0 . . ?
C5 C4 C3 113.39(13) . . ?
C5 C4 H4A 108.9 . . ?
C3 C4 H4A 108.9 . . ?
C5 C4 H4B 108.9 . . ?
C3 C4 H4B 108.9 . . ?
H4A C4 H4B 107.7 . . ?
C4 C5 C6 115.75(14) . . ?
C4 C5 H5A 108.3 . . ?
C6 C5 H5A 108.3 . . ?
C4 C5 H5B 108.3 . . ?
C6 C5 H5B 108.3 . . ?
H5A C5 H5B 107.4 . . ?
N C6 C5 118.92(13) . . ?
N C6 H6A 107.6 . . ?
C5 C6 H6A 107.6 . . ?
N C6 H6B 107.6 . . ?
C5 C6 H6B 107.6 . . ?
H6A C6 H6B 107.0 . . ?
N C7 C8 113.89(12) . . ?
N C7 H7A 108.8 . . ?
C8 C7 H7A 108.8 . . ?
N C7 H7B 108.8 . . ?
C8 C7 H7B 108.8 . . ?
H7A C7 H7B 107.7 . . ?
C7 C8 C9 110.28(12) . . ?
C7 C8 H8A 109.6 . . ?
C9 C8 H8A 109.6 . . ?
C7 C8 H8B 109.6 . . ?
C9 C8 H8B 109.6 . . ?
H8A C8 H8B 108.1 . . ?
C8 C9 C2 114.75(12) . . ?
C8 C9 H9A 108.6 . . ?
C2 C9 H9A 108.6 . . ?
C8 C9 H9B 108.6 . . ?
C2 C9 H9B 108.6 . . ?
H9A C9 H9B 107.6 . . ?
O1 C10 C11 105.94(14) . . ?
O1 C10 H10A 110.5 . . ?
C11 C10 H10A 110.5 . . ?
O1 C10 H10B 110.5 . . ?
C11 C10 H10B 110.5 . . ?
H10A C10 H10B 108.7 . . ?
O2 C11 C10 103.73(13) . . ?
O2 C11 H11A 111.0 . . ?
C10 C11 H11A 111.0 . . ?
O2 C11 H11B 111.0 . . ?
C10 C11 H11B 111.0 . . ?
H11A C11 H11B 109.0 . . ?
C17 C12 C13 119.24(14) . . ?
C17 C12 S 119.83(12) . . ?
C13 C12 S 120.83(13) . . ?
C14 C13 C12 120.01(17) . . ?
C14 C13 H13 120.0 . . ?
C12 C13 H13 120.0 . . ?
C15 C14 C13 120.45(18) . . ?
C15 C14 H14 119.8 . . ?
C13 C14 H14 119.8 . . ?
C14 C15 C16 119.74(17) . . ?
C14 C15 H15 120.1 . . ?
C16 C15 H15 120.1 . . ?
C15 C16 C17 120.29(18) . . ?
C15 C16 H16 119.9 . . ?
C17 C16 H16 119.9 . . ?
C16 C17 C12 120.26(17) . . ?
C16 C17 H17 119.9 . . ?
C12 C17 H17 119.9 . . ?

loop_
_geom_bond_atom_site_label_1
_geom_bond_atom_site_label_2
_geom_bond_distance
_geom_bond_site_symmetry_2
_geom_bond_publ_flag
S C12 1.7799(15) . ?
S C2 1.8684(14) . ?
O1 C1 1.4044(17) . ?
O1 C10 1.427(2) . ?
O2 C1 1.4161(16) . ?
O2 C11 1.4316(19) . ?
N C1 1.4478(18) . ?
N C6 1.464(2) . ?
N C7 1.475(2) . ?
C1 C2 1.5430(18) . ?
C2 C3 1.534(2) . ?
C2 C9 1.547(2) . ?
C3 C4 1.534(2) . ?
C3 H3A 0.9900 . ?
C3 H3B 0.9900 . ?
C4 C5 1.518(2) . ?
C4 H4A 0.9900 . ?
C4 H4B 0.9900 . ?
C5 C6 1.529(2) . ?
C5 H5A 0.9900 . ?
C5 H5B 0.9900 . ?
C6 H6A 0.9900 . ?
C6 H6B 0.9900 . ?
C7 C8 1.530(2) . ?
C7 H7A 0.9900 . ?
C7 H7B 0.9900 . ?
C8 C9 1.537(2) . ?
C8 H8A 0.9900 . ?
C8 H8B 0.9900 . ?
C9 H9A 0.9900 . ?
C9 H9B 0.9900 . ?
C10 C11 1.497(3) . ?
C10 H10A 0.9900 . ?
C10 H10B 0.9900 . ?
C11 H11A 0.9900 . ?
C11 H11B 0.9900 . ?
C12 C17 1.392(2) . ?
C12 C13 1.394(2) . ?
C13 C14 1.392(2) . ?
C13 H13 0.9500 . ?
C14 C15 1.380(3) . ?
C14 H14 0.9500 . ?
C15 C16 1.385(3) . ?
C15 H15 0.9500 . ?
C16 C17 1.389(2) . ?
C16 H16 0.9500 . ?
C17 H17 0.9500 . ?

loop_
_geom_torsion_atom_site_label_1
_geom_torsion_atom_site_label_2
_geom_torsion_atom_site_label_3
_geom_torsion_atom_site_label_4
_geom_torsion
_geom_torsion_site_symmetry_1
_geom_torsion_site_symmetry_2
_geom_torsion_site_symmetry_3
_geom_torsion_site_symmetry_4
_geom_torsion_publ_flag
C10 O1 C1 O2 25.17(17) . . . . ?
C10 O1 C1 N -91.77(17) . . . . ?
C10 O1 C1 C2 142.69(15) . . . . ?
C11 O2 C1 O1 -35.05(14) . . . . ?
C11 O2 C1 N 82.34(14) . . . . ?
C11 O2 C1 C2 -154.95(12) . . . . ?
C6 N C1 O1 -38.12(16) . . . . ?
C7 N C1 O1 177.00(11) . . . . ?
C6 N C1 O2 -153.66(12) . . . . ?
C7 N C1 O2 61.46(15) . . . . ?
C6 N C1 C2 86.66(15) . . . . ?
C7 N C1 C2 -58.22(15) . . . . ?
O1 C1 C2 C3 51.14(15) . . . . ?
O2 C1 C2 C3 167.66(11) . . . . ?
N C1 C2 C3 -72.35(15) . . . . ?
O1 C1 C2 C9 178.19(11) . . . . ?
O2 C1 C2 C9 -65.28(13) . . . . ?
N C1 C2 C9 54.71(14) . . . . ?
O1 C1 C2 S -65.40(12) . . . . ?
O2 C1 C2 S 51.13(12) . . . . ?
N C1 C2 S 171.12(10) . . . . ?
C12 S C2 C3 54.17(11) . . . . ?
C12 S C2 C1 173.76(9) . . . . ?
C12 S C2 C9 -70.26(11) . . . . ?
C1 C2 C3 C4 55.71(17) . . . . ?
C9 C2 C3 C4 -68.10(17) . . . . ?
S C2 C3 C4 170.69(11) . . . . ?
C2 C3 C4 C5 -68.62(19) . . . . ?
C3 C4 C5 C6 78.33(18) . . . . ?
C1 N C6 C5 -36.9(2) . . . . ?
C7 N C6 C5 106.16(17) . . . . ?
C4 C5 C6 N -39.0(2) . . . . ?
C1 N C7 C8 54.97(17) . . . . ?
C6 N C7 C8 -90.28(16) . . . . ?
N C7 C8 C9 -48.61(18) . . . . ?
C7 C8 C9 C2 48.08(18) . . . . ?
C3 C2 C9 C8 75.26(16) . . . . ?
C1 C2 C9 C8 -50.53(16) . . . . ?
S C2 C9 C8 -164.33(11) . . . . ?
C1 O1 C10 C11 -5.9(2) . . . . ?
C1 O2 C11 C10 30.24(18) . . . . ?
O1 C10 C11 O2 -15.1(2) . . . . ?
C2 S C12 C17 87.59(13) . . . . ?
C2 S C12 C13 -96.11(13) . . . . ?
C17 C12 C13 C14 -0.4(2) . . . . ?
S C12 C13 C14 -176.72(12) . . . . ?
C12 C13 C14 C15 0.3(3) . . . . ?
C13 C14 C15 C16 0.1(3) . . . . ?
C14 C15 C16 C17 -0.4(3) . . . . ?
C15 C16 C17 C12 0.2(3) . . . . ?
C13 C12 C17 C16 0.1(2) . . . . ?
S C12 C17 C16 176.50(14) . . . . ?

loop_
_cod_related_entry_id
_cod_related_entry_database
_cod_related_entry_code
1 ChemSpider 29400119
